data_4326133
loop_
_publ_author_name
'Jennifer L. Hess'
'Chung-Hung Hsieh'
'Joseph H. Reibenspies'
'Marcetta Y. Darensbourg'

_publ_contact_author_address
;Department of Chemistry
Texas A&M University
College Station, TX 77843
;
_publ_contact_author_email marcetta@mail.chem.tamu.edu
_publ_contact_author_name 'Marcetta Y. Darensbourg'
_publ_contact_author_phone 979-845-5417
_publ_section_title
;
 N-Heterocyclic Carbene Ligands as Mimics of Imidazoles/Histidine for the
 Stabilization of Di- and Trinitrosyl Iron Complexes
;
_journal_name_full 'Inorganic Chemistry'
_journal_page_first 8541
_journal_page_last 8552
_journal_paper_doi 10.1021/ic201138f
_journal_volume 50
_journal_year 2011
_chemical_formula_sum 'C24 H36 Fe4 N16 O8'
_chemical_formula_weight 900.09
_chemical_name_systematic
;
 ?
;
_space_group_IT_number 2
_symmetry_cell_setting triclinic
_symmetry_space_group_name_Hall '-P 1'
_symmetry_space_group_name_H-M 'P -1'
_atom_sites_solution_hydrogens geom
_atom_sites_solution_primary direct
_atom_sites_solution_secondary difmap
_audit_creation_method SHELXL-97
_cell_angle_alpha 103.46(4)
_cell_angle_beta 106.63(4)
_cell_angle_gamma 90.97(4)
_cell_formula_units_Z 2
_cell_length_a 11.232(12)
_cell_length_b 11.308(13)
_cell_length_c 16.777(17)
_cell_measurement_reflns_used 218
_cell_measurement_temperature 110(2)
_cell_measurement_theta_max 13.02
_cell_measurement_theta_min 2.55
_cell_volume 1978(4)
_computing_cell_refinement 'Bruker APEXII'
_computing_data_collection 'Bruker APEXII'
_computing_data_reduction 'Bruker SAINT'
_computing_molecular_graphics 'Bruker SHELXTL'
_computing_publication_material 'Bruker SHELXTL'
_computing_structure_refinement 'SHELXL-97 (Sheldrick, 2008)'
_computing_structure_solution 'SHELXS-97 (Sheldrick, 2008)'
_diffrn_ambient_temperature 110(2)
_diffrn_measured_fraction_theta_full 0.966
_diffrn_measured_fraction_theta_max 0.966
_diffrn_measurement_device_type 'CCD area detector'
_diffrn_measurement_method 'phi and omega scans'
_diffrn_radiation_monochromator graphite
_diffrn_radiation_source 'fine-focus sealed tube'
_diffrn_radiation_type MoK\a
_diffrn_radiation_wavelength 0.71073
_diffrn_reflns_av_R_equivalents 0.0000
_diffrn_reflns_av_sigmaI/netI 0.3222
_diffrn_reflns_limit_h_max 12
_diffrn_reflns_limit_h_min -13
_diffrn_reflns_limit_k_max 13
_diffrn_reflns_limit_k_min -13
_diffrn_reflns_limit_l_max 19
_diffrn_reflns_limit_l_min 0
_diffrn_reflns_number 6680
_diffrn_reflns_theta_full 25.00
_diffrn_reflns_theta_max 25.00
_diffrn_reflns_theta_min 1.90
_exptl_absorpt_coefficient_mu 1.500
_exptl_absorpt_correction_T_max 0.9852
_exptl_absorpt_correction_T_min 0.7535
_exptl_absorpt_correction_type multi-scan
_exptl_absorpt_process_details sadabs
_exptl_crystal_colour 'red       '
_exptl_crystal_density_diffrn 1.511
_exptl_crystal_description 'needle    '
_exptl_crystal_F_000 920
_exptl_crystal_size_max 0.20
_exptl_crystal_size_mid 0.03
_exptl_crystal_size_min 0.01
_refine_diff_density_max 0.567
_refine_diff_density_min -0.547
_refine_diff_density_rms 0.123
_refine_ls_extinction_method none
_refine_ls_goodness_of_fit_ref 1.002
_refine_ls_hydrogen_treatment constr
_refine_ls_matrix_type full
_refine_ls_number_parameters 546
_refine_ls_number_reflns 6735
_refine_ls_number_restraints 138
_refine_ls_restrained_S_all 0.994
_refine_ls_R_factor_all 0.2772
_refine_ls_R_factor_gt 0.0807
_refine_ls_shift/su_max 0.000
_refine_ls_shift/su_mean 0.000
_refine_ls_structure_factor_coef Fsqd
_refine_ls_weighting_details
; calc
 [0.00000+1.00000exp(1.60(sin\q/\l)^2^)]/
   [\s^2^(Fo^2^)+0.0000+0.0000*P+(0.0839P)^2^+0.0000sin\q/\l]
 where P = 0.33333Fo^2^ + 0.66667Fc^2^
;
_refine_ls_weighting_scheme calc
_refine_ls_wR_factor_gt 0.1588
_refine_ls_wR_factor_ref 0.2481
_reflns_number_gt 1977
_reflns_number_total 6735
_reflns_threshold_expression >2sigma(I)
_cod_data_source_file ic201138f_si_002_1.cif
_cod_data_source_block 9
_cod_database_code 4326133

loop_
_symmetry_equiv_pos_as_xyz
'x, y, z'
'-x, -y, -z'

loop_
_atom_site_label
_atom_site_type_symbol
_atom_site_fract_x
_atom_site_fract_y
_atom_site_fract_z
_atom_site_U_iso_or_equiv
_atom_site_adp_type
_atom_site_occupancy
_atom_site_symmetry_multiplicity
_atom_site_calc_flag
_atom_site_refinement_flags
_atom_site_disorder_assembly
_atom_site_disorder_group
Fe1 Fe 0.32210(18) 0.01646(17) 0.18871(13) 0.0458(6) Uani 1 1 d . . .
Fe2 Fe -0.18705(18) 0.11508(17) 0.25816(13) 0.0500(6) Uani 1 1 d . . .
Fe3 Fe -0.06004(19) 0.67333(17) 0.30726(13) 0.0510(6) Uani 1 1 d . . .
Fe4 Fe 0.44750(18) 0.57308(18) 0.23396(14) 0.0529(7) Uani 1 1 d . . .
O1 O 0.4829(10) -0.1080(10) 0.3037(9) 0.103(5) Uani 1 1 d . . .
O2 O 0.3300(9) -0.1347(10) 0.0275(7) 0.081(3) Uani 1 1 d . . .
O3 O -0.2386(9) 0.0094(10) 0.3869(7) 0.071(3) Uani 1 1 d . . .
O4 O -0.4150(10) 0.0202(12) 0.1239(8) 0.101(4) Uani 1 1 d . . .
O5 O -0.0276(10) 0.8465(10) 0.4700(7) 0.082(3) Uani 1 1 d . . .
O6 O -0.2505(9) 0.7926(9) 0.2105(6) 0.065(3) Uani 1 1 d . . .
O7 O 0.6593(10) 0.7083(9) 0.3712(7) 0.072(3) Uani 1 1 d . . .
O8 O 0.5067(10) 0.6437(11) 0.0949(7) 0.090(4) Uani 1 1 d . . .
N1 N 0.3180(10) -0.0630(11) 0.0890(7) 0.055(3) Uani 1 1 d . . .
N2 N 0.4120(12) -0.0489(11) 0.2649(8) 0.065(4) Uani 1 1 d . . .
N3 N -0.1976(11) 0.0599(11) 0.3441(8) 0.061(3) Uani 1 1 d . . .
N4 N -0.3162(11) 0.0656(10) 0.1738(8) 0.053(3) Uani 1 1 d . . .
N5 N -0.0274(10) 0.7660(11) 0.4109(8) 0.064(4) Uani 1 1 d . . .
N6 N -0.1709(10) 0.7302(9) 0.2381(7) 0.042(3) Uani 1 1 d . . .
N7 N 0.5682(13) 0.6449(11) 0.3239(8) 0.063(4) Uani 1 1 d . . .
N8 N 0.4692(11) 0.6037(11) 0.1435(8) 0.059(3) Uani 1 1 d . . .
N9 N 0.1393(9) 0.0160(9) 0.1841(7) 0.040(3) Uani 1 1 d . A .
N10 N -0.0484(12) 0.0507(10) 0.2088(8) 0.060(3) Uani 1 1 d . A .
N11 N -0.1567(10) 0.2973(10) 0.3024(7) 0.049(3) Uani 1 1 d . B .
N12 N -0.1168(9) 0.5044(9) 0.3135(7) 0.045(3) Uani 1 1 d . B .
N13 N 0.0931(12) 0.6697(10) 0.2649(7) 0.049(3) Uani 1 1 d . C .
N14 N 0.2761(11) 0.6312(9) 0.2359(7) 0.053(3) Uani 1 1 d . C .
N15 N 0.4478(10) 0.3907(9) 0.2321(7) 0.044(3) Uani 1 1 d . D .
N16 N 0.4064(10) 0.1882(10) 0.2222(7) 0.048(3) Uani 1 1 d . D .
C1 C 0.0811(13) 0.0635(12) 0.2472(10) 0.048(4) Uani 1 1 d . . .
C2 C -0.0644(13) -0.0003(12) 0.1228(10) 0.052(4) Uani 1 1 d . . .
H2A H -0.1433 -0.0190 0.0801 0.062 Uiso 1 1 calc R A .
C3 C 0.0456(13) -0.0204(12) 0.1068(8) 0.046(4) Uani 1 1 d . A .
H3B H 0.0567 -0.0537 0.0522 0.056 Uiso 1 1 calc R . .
C4_1 C 0.1439(15) 0.1074(15) 0.3437(10) 0.074(4) Uani 0.57(2) 1 d PDU A -1
H4A_1 H 0.0832 0.1549 0.3686 0.089 Uiso 0.57(2) 1 calc PR A -1
C5_1 C 0.165(3) -0.003(2) 0.382(2) 0.076(6) Uani 0.57(2) 1 d PDU A -1
H5A_1 H 0.2049 0.0241 0.4444 0.114 Uiso 0.57(2) 1 calc PR A -1
H5B_1 H 0.2194 -0.0560 0.3561 0.114 Uiso 0.57(2) 1 calc PR A -1
H5C_1 H 0.0849 -0.0495 0.3710 0.114 Uiso 0.57(2) 1 calc PR A -1
C6_1 C 0.252(2) 0.187(3) 0.3646(17) 0.083(6) Uani 0.57(2) 1 d PDU A -1
H6A_1 H 0.2325 0.2542 0.3369 0.124 Uiso 0.57(2) 1 calc PR A -1
H6B_1 H 0.3162 0.1419 0.3444 0.124 Uiso 0.57(2) 1 calc PR A -1
H6C_1 H 0.2832 0.2191 0.4270 0.124 Uiso 0.57(2) 1 calc PR A -1
C4_2 C 0.1439(15) 0.1074(15) 0.3437(10) 0.074(4) Uani 0.43(2) 1 d PDU A -2
H4B_2 H 0.0672 0.0958 0.3609 0.089 Uiso 0.43(2) 1 calc PR A -2
C5_2 C 0.220(4) 0.022(3) 0.393(2) 0.072(6) Uani 0.43(2) 1 d PDU A -2
H5D_2 H 0.2533 0.0642 0.4537 0.108 Uiso 0.43(2) 1 calc PR A -2
H5E_2 H 0.2889 -0.0024 0.3695 0.108 Uiso 0.43(2) 1 calc PR A -2
H5F_2 H 0.1661 -0.0509 0.3867 0.108 Uiso 0.43(2) 1 calc PR A -2
C6_2 C 0.170(4) 0.232(2) 0.385(2) 0.083(7) Uani 0.43(2) 1 d PDU A -2
H6D_2 H 0.1180 0.2796 0.3490 0.124 Uiso 0.43(2) 1 calc PR A -2
H6E_2 H 0.2585 0.2561 0.3943 0.124 Uiso 0.43(2) 1 calc PR A -2
H6F_2 H 0.1532 0.2471 0.4404 0.124 Uiso 0.43(2) 1 calc PR A -2
C7 C -0.1438(10) 0.3869(13) 0.2620(8) 0.040(4) Uani 1 1 d . . .
C8 C -0.1331(13) 0.3644(13) 0.3895(9) 0.056(4) Uani 1 1 d . . .
H8A H -0.1333 0.3298 0.4360 0.067 Uiso 1 1 calc R B .
C9 C -0.1098(13) 0.4886(14) 0.3963(9) 0.058(4) Uani 1 1 d . B .
H9A H -0.0922 0.5519 0.4476 0.069 Uiso 1 1 calc R . .
C10_3 C -0.1715(15) 0.3555(14) 0.1646(10) 0.072(4) Uani 0.796(19) 1 d PDU B -1
H10A_3 H -0.2163 0.2718 0.1444 0.087 Uiso 0.796(19) 1 calc PR B -1
C11_3 C -0.0461(17) 0.339(2) 0.1403(12) 0.084(5) Uani 0.796(19) 1 d PDU B -1
H11A_3 H 0.0038 0.2854 0.1722 0.126 Uiso 0.796(19) 1 calc PR B -1
H11B_3 H 0.0010 0.4190 0.1552 0.126 Uiso 0.796(19) 1 calc PR B -1
H11C_3 H -0.0651 0.3030 0.0785 0.126 Uiso 0.796(19) 1 calc PR B -1
C12_3 C -0.259(2) 0.4327(19) 0.1158(12) 0.078(5) Uani 0.796(19) 1 d PDU B -1
H12A_3 H -0.3336 0.4411 0.1355 0.117 Uiso 0.796(19) 1 calc PR B -1
H12B_3 H -0.2842 0.3932 0.0542 0.117 Uiso 0.796(19) 1 calc PR B -1
H12C_3 H -0.2169 0.5137 0.1261 0.117 Uiso 0.796(19) 1 calc PR B -1
C10_4 C -0.1715(15) 0.3555(14) 0.1646(10) 0.072(4) Uani 0.204(19) 1 d PDU B -2
H10B_4 H -0.1524 0.2696 0.1443 0.087 Uiso 0.204(19) 1 calc PR B -2
C11_4 C -0.079(5) 0.446(6) 0.147(4) 0.076(6) Uani 0.204(19) 1 d PDU B -2
H11D_4 H 0.0065 0.4259 0.1686 0.114 Uiso 0.204(19) 1 calc PR B -2
H11E_4 H -0.0877 0.5298 0.1752 0.114 Uiso 0.204(19) 1 calc PR B -2
H11F_4 H -0.0999 0.4373 0.0845 0.114 Uiso 0.204(19) 1 calc PR B -2
C12_4 C -0.309(2) 0.367(7) 0.123(5) 0.074(7) Uani 0.204(19) 1 d PDU B -2
H12D_4 H -0.3597 0.3305 0.1507 0.111 Uiso 0.204(19) 1 calc PR B -2
H12E_4 H -0.3318 0.3254 0.0616 0.111 Uiso 0.204(19) 1 calc PR B -2
H12F_4 H -0.3225 0.4539 0.1289 0.111 Uiso 0.204(19) 1 calc PR B -2
C13 C 0.2081(16) 0.6295(12) 0.2926(10) 0.053(4) Uani 1 1 d . . .
C14 C 0.0840(14) 0.6951(11) 0.1870(9) 0.052(4) Uani 1 1 d . . .
H14A H 0.0129 0.7221 0.1518 0.062 Uiso 1 1 calc R C .
C15 C 0.1947(15) 0.6749(11) 0.1685(8) 0.053(4) Uani 1 1 d . C .
H15A H 0.2138 0.6879 0.1194 0.063 Uiso 1 1 calc R . .
C16_5 C 0.2610(16) 0.6043(16) 0.3772(10) 0.088(5) Uani 0.39(2) 1 d PDU C -1
H16A_5 H 0.1849 0.5821 0.3921 0.105 Uiso 0.39(2) 1 calc PR C -1
C17_5 C 0.336(4) 0.508(3) 0.393(2) 0.090(7) Uani 0.39(2) 1 d PDU C -1
H17A_5 H 0.3091 0.4377 0.3428 0.136 Uiso 0.39(2) 1 calc PR C -1
H17B_5 H 0.3267 0.4846 0.4435 0.136 Uiso 0.39(2) 1 calc PR C -1
H17C_5 H 0.4233 0.5348 0.4025 0.136 Uiso 0.39(2) 1 calc PR C -1
C18_5 C 0.310(7) 0.731(2) 0.441(3) 0.085(7) Uani 0.39(2) 1 d PDU C -1
H18A_5 H 0.3472 0.7206 0.4988 0.128 Uiso 0.39(2) 1 calc PR C -1
H18B_5 H 0.2407 0.7827 0.4404 0.128 Uiso 0.39(2) 1 calc PR C -1
H18C_5 H 0.3733 0.7705 0.4231 0.128 Uiso 0.39(2) 1 calc PR C -1
C16_6 C 0.2610(16) 0.6043(16) 0.3772(10) 0.088(5) Uani 0.61(2) 1 d PDU C -2
H16B_6 H 0.3334 0.5608 0.3656 0.105 Uiso 0.61(2) 1 calc PR C -2
C17_6 C 0.204(3) 0.511(2) 0.4002(15) 0.096(6) Uani 0.61(2) 1 d PDU C -2
H17D_6 H 0.1547 0.4508 0.3481 0.143 Uiso 0.61(2) 1 calc PR C -2
H17E_6 H 0.1485 0.5459 0.4336 0.143 Uiso 0.61(2) 1 calc PR C -2
H17F_6 H 0.2679 0.4703 0.4347 0.143 Uiso 0.61(2) 1 calc PR C -2
C18_6 C 0.336(5) 0.711(2) 0.4529(18) 0.083(6) Uani 0.61(2) 1 d PDU C -2
H18D_6 H 0.3648 0.6824 0.5052 0.125 Uiso 0.61(2) 1 calc PR C -2
H18E_6 H 0.2816 0.7773 0.4619 0.125 Uiso 0.61(2) 1 calc PR C -2
H18F_6 H 0.4075 0.7423 0.4392 0.125 Uiso 0.61(2) 1 calc PR C -2
C19 C 0.3803(12) 0.2810(13) 0.1855(8) 0.045(4) Uani 1 1 d . . .
C20 C 0.5007(13) 0.2396(13) 0.2986(9) 0.055(4) Uani 1 1 d . . .
H20A H 0.5424 0.1964 0.3392 0.066 Uiso 1 1 calc R D .
C21 C 0.5242(13) 0.3629(12) 0.3062(9) 0.052(4) Uani 1 1 d U D .
H21A H 0.5819 0.4187 0.3532 0.062 Uiso 1 1 calc R . .
C22_7 C 0.2906(14) 0.2588(15) 0.0919(10) 0.076(4) Uani 0.828(15) 1 d PDU D 1
H22A_7 H 0.2293 0.1872 0.0804 0.092 Uiso 0.828(15) 1 calc PR D 1
C23_7 C 0.2216(17) 0.3642(17) 0.0702(12) 0.082(5) Uani 0.828(15) 1 d PDU D 1
H23A_7 H 0.1674 0.3864 0.1069 0.124 Uiso 0.828(15) 1 calc PR D 1
H23B_7 H 0.1707 0.3414 0.0099 0.124 Uiso 0.828(15) 1 calc PR D 1
H23C_7 H 0.2813 0.4340 0.0796 0.124 Uiso 0.828(15) 1 calc PR D 1
C24_7 C 0.3730(17) 0.2278(19) 0.0297(11) 0.082(5) Uani 0.828(15) 1 d PDU D 1
H24A_7 H 0.3198 0.2124 -0.0299 0.122 Uiso 0.828(15) 1 calc PR D 1
H24B_7 H 0.4157 0.1549 0.0384 0.122 Uiso 0.828(15) 1 calc PR D 1
H24C_7 H 0.4349 0.2967 0.0417 0.122 Uiso 0.828(15) 1 calc PR D 1
C22_8 C 0.2906(14) 0.2588(15) 0.0919(10) 0.076(4) Uani 0.172(15) 1 d PDU D 2
H22B_8 H 0.2935 0.1694 0.0685 0.092 Uiso 0.172(15) 1 calc PR D 2
C23_8 C 0.156(3) 0.267(8) 0.085(5) 0.077(6) Uani 0.172(15) 1 d PDU D 2
H23D_8 H 0.1351 0.2314 0.1273 0.115 Uiso 0.172(15) 1 calc PR D 2
H23E_8 H 0.1050 0.2232 0.0269 0.115 Uiso 0.172(15) 1 calc PR D 2
H23F_8 H 0.1382 0.3534 0.0948 0.115 Uiso 0.172(15) 1 calc PR D 2
C24_8 C 0.315(6) 0.314(9) 0.020(4) 0.076(6) Uani 0.172(15) 1 d PDU D 2
H24D_8 H 0.2450 0.2871 -0.0328 0.114 Uiso 0.172(15) 1 calc PR D 2
H24E_8 H 0.3922 0.2866 0.0089 0.114 Uiso 0.172(15) 1 calc PR D 2
H24F_8 H 0.3226 0.4035 0.0388 0.114 Uiso 0.172(15) 1 calc PR D 2

loop_
_atom_site_aniso_label
_atom_site_aniso_U_11
_atom_site_aniso_U_22
_atom_site_aniso_U_33
_atom_site_aniso_U_23
_atom_site_aniso_U_13
_atom_site_aniso_U_12
Fe1 0.0440(14) 0.0414(13) 0.0554(14) 0.0106(11) 0.0211(11) 0.0015(10)
Fe2 0.0490(15) 0.0450(14) 0.0571(15) 0.0072(11) 0.0221(11) 0.0020(11)
Fe3 0.0597(16) 0.0428(13) 0.0519(14) 0.0083(11) 0.0219(11) -0.0007(11)
Fe4 0.0453(15) 0.0454(14) 0.0699(17) 0.0147(12) 0.0196(12) 0.0038(11)
O1 0.062(8) 0.056(8) 0.170(13) 0.030(8) 0.002(8) 0.017(6)
O2 0.077(8) 0.076(8) 0.075(8) -0.013(7) 0.026(7) -0.019(6)
O3 0.069(8) 0.082(8) 0.077(8) 0.025(6) 0.038(6) 0.011(6)
O4 0.028(7) 0.146(11) 0.100(9) -0.008(8) 0.003(6) 0.013(7)
O5 0.093(9) 0.066(8) 0.076(8) -0.016(6) 0.036(7) -0.002(6)
O6 0.046(7) 0.059(7) 0.087(8) 0.003(6) 0.027(6) 0.007(5)
O7 0.060(8) 0.061(7) 0.084(8) 0.009(6) 0.013(6) -0.012(6)
O8 0.073(8) 0.133(11) 0.078(9) 0.053(8) 0.023(7) -0.008(7)
N1 0.063(9) 0.063(9) 0.050(8) 0.013(7) 0.036(7) -0.002(6)
N2 0.062(10) 0.041(8) 0.086(10) -0.001(7) 0.027(8) -0.017(7)
N3 0.063(9) 0.060(9) 0.064(9) 0.010(7) 0.031(7) -0.009(7)
N4 0.037(8) 0.069(9) 0.061(8) 0.007(7) 0.035(7) 0.017(7)
N5 0.055(9) 0.058(9) 0.072(10) 0.009(7) 0.012(7) 0.007(7)
N6 0.022(6) 0.032(7) 0.066(8) 0.005(6) 0.008(6) 0.001(5)
N7 0.069(10) 0.046(8) 0.083(10) 0.035(8) 0.023(8) 0.008(7)
N8 0.062(9) 0.059(9) 0.055(9) 0.010(7) 0.020(7) 0.014(7)
N9 0.035(7) 0.042(7) 0.044(7) 0.009(6) 0.013(6) -0.003(5)
N10 0.084(11) 0.052(8) 0.048(8) 0.013(7) 0.024(7) 0.005(7)
N11 0.052(8) 0.050(8) 0.045(8) 0.009(7) 0.017(6) 0.005(6)
N12 0.043(7) 0.041(7) 0.047(8) -0.006(6) 0.019(6) 0.006(5)
N13 0.067(10) 0.049(8) 0.036(8) 0.012(6) 0.023(7) -0.003(6)
N14 0.058(9) 0.052(8) 0.045(8) 0.007(6) 0.018(7) -0.013(6)
N15 0.052(8) 0.047(8) 0.040(7) 0.014(6) 0.020(6) -0.004(6)
N16 0.063(9) 0.041(7) 0.050(8) 0.026(7) 0.020(7) 0.010(6)
C1 0.028(9) 0.046(9) 0.069(11) 0.024(8) 0.005(8) 0.000(7)
C2 0.039(10) 0.059(10) 0.062(11) 0.021(8) 0.016(8) 0.001(7)
C3 0.047(10) 0.062(10) 0.032(8) 0.019(7) 0.009(7) 0.007(8)
C4_1 0.076(11) 0.082(10) 0.053(8) 0.012(7) 0.008(8) -0.007(7)
C5_1 0.085(14) 0.082(12) 0.048(11) 0.010(8) 0.005(11) -0.012(10)
C6_1 0.092(13) 0.085(12) 0.062(11) 0.007(10) 0.021(11) -0.016(9)
C4_2 0.076(11) 0.082(10) 0.053(8) 0.012(7) 0.008(8) -0.007(7)
C5_2 0.070(15) 0.084(12) 0.051(11) 0.013(9) 0.005(11) -0.011(11)
C6_2 0.083(14) 0.085(10) 0.062(12) 0.006(10) 0.003(12) 0.000(11)
C7 0.020(8) 0.046(9) 0.038(9) -0.005(8) -0.006(6) 0.006(7)
C8 0.077(11) 0.048(10) 0.037(9) 0.007(8) 0.011(8) 0.006(8)
C9 0.073(11) 0.057(11) 0.032(9) 0.012(8) -0.001(7) 0.001(8)
C10_3 0.081(9) 0.075(10) 0.060(8) 0.012(7) 0.024(7) -0.001(7)
C11_3 0.084(10) 0.092(12) 0.074(10) 0.012(9) 0.028(8) -0.002(9)
C12_3 0.093(11) 0.068(11) 0.062(10) 0.006(8) 0.013(9) 0.000(8)
C10_4 0.081(9) 0.075(10) 0.060(8) 0.012(7) 0.024(7) -0.001(7)
C11_4 0.086(13) 0.077(14) 0.063(13) 0.010(11) 0.025(11) -0.005(11)
C12_4 0.083(11) 0.077(14) 0.059(13) 0.014(12) 0.020(11) -0.002(11)
C13 0.061(12) 0.033(9) 0.054(11) -0.008(8) 0.015(9) -0.009(8)
C14 0.053(10) 0.037(9) 0.062(11) 0.012(8) 0.014(9) -0.011(7)
C15 0.091(13) 0.043(9) 0.019(8) 0.010(7) 0.006(8) 0.001(8)
C16_5 0.121(13) 0.093(11) 0.040(8) 0.031(7) -0.002(7) 0.014(8)
C17_5 0.126(15) 0.094(12) 0.046(11) 0.033(10) 0.005(12) 0.016(11)
C18_5 0.118(16) 0.094(12) 0.035(12) 0.028(10) 0.000(11) 0.017(11)
C16_6 0.121(13) 0.093(11) 0.040(8) 0.031(7) -0.002(7) 0.014(8)
C17_6 0.121(15) 0.100(13) 0.052(10) 0.036(9) -0.009(10) 0.006(10)
C18_6 0.122(15) 0.095(12) 0.026(10) 0.035(8) -0.005(10) 0.013(10)
C19 0.045(9) 0.042(9) 0.042(9) -0.014(8) 0.023(7) -0.015(7)
C20 0.052(10) 0.056(10) 0.056(10) 0.008(8) 0.018(8) 0.015(8)
C21 0.056(6) 0.043(5) 0.053(5) 0.007(4) 0.013(4) -0.001(4)
C22_7 0.068(9) 0.101(10) 0.067(8) 0.045(8) 0.012(6) -0.015(7)
C23_7 0.071(11) 0.104(12) 0.077(10) 0.047(9) 0.010(8) -0.014(8)
C24_7 0.082(11) 0.107(12) 0.058(9) 0.038(9) 0.014(7) -0.013(8)
C22_8 0.068(9) 0.101(10) 0.067(8) 0.045(8) 0.012(6) -0.015(7)
C23_8 0.068(11) 0.102(14) 0.066(13) 0.045(12) 0.012(10) -0.014(12)
C24_8 0.070(13) 0.100(14) 0.065(12) 0.045(11) 0.012(10) -0.015(12)

loop_
_atom_type_symbol
_atom_type_description
_atom_type_scat_dispersion_real
_atom_type_scat_dispersion_imag
_atom_type_scat_source
C C 0.0033 0.0016 'International Tables Vol C Tables 4.2.6.8 and 6.1.1.4'
H H 0.0000 0.0000 'International Tables Vol C Tables 4.2.6.8 and 6.1.1.4'
N N 0.0061 0.0033 'International Tables Vol C Tables 4.2.6.8 and 6.1.1.4'
O O 0.0106 0.0060 'International Tables Vol C Tables 4.2.6.8 and 6.1.1.4'
Fe Fe 0.3463 0.8444 'International Tables Vol C Tables 4.2.6.8 and 6.1.1.4'

loop_
_geom_angle_atom_site_label_1
_geom_angle_atom_site_label_2
_geom_angle_atom_site_label_3
_geom_angle
N1 Fe1 N2 110.7(6)
N1 Fe1 N16 113.7(5)
N2 Fe1 N16 102.9(5)
N1 Fe1 N9 103.6(5)
N2 Fe1 N9 114.3(5)
N16 Fe1 N9 112.0(4)
N4 Fe2 N3 110.1(6)
N4 Fe2 N11 114.8(5)
N3 Fe2 N11 105.8(5)
N4 Fe2 N10 102.5(5)
N3 Fe2 N10 114.4(5)
N11 Fe2 N10 109.5(4)
N6 Fe3 N5 110.2(5)
N6 Fe3 N12 112.1(5)
N5 Fe3 N12 106.0(5)
N6 Fe3 N13 106.0(5)
N5 Fe3 N13 111.0(5)
N12 Fe3 N13 111.7(4)
N8 Fe4 N7 110.5(6)
N8 Fe4 N15 113.0(5)
N7 Fe4 N15 105.2(5)
N8 Fe4 N14 104.7(5)
N7 Fe4 N14 113.8(5)
N15 Fe4 N14 109.8(4)
O2 N1 Fe1 166.4(11)
O1 N2 Fe1 165.9(13)
O3 N3 Fe2 160.8(11)
O4 N4 Fe2 167.9(12)
O5 N5 Fe3 162.4(11)
O6 N6 Fe3 161.3(10)
O7 N7 Fe4 163.1(11)
O8 N8 Fe4 164.3(12)
C3 N9 C1 106.7(11)
C3 N9 Fe1 121.2(9)
C1 N9 Fe1 131.5(9)
C2 N10 C1 104.7(12)
C2 N10 Fe2 124.6(10)
C1 N10 Fe2 130.1(10)
C7 N11 C8 102.5(11)
C7 N11 Fe2 131.1(9)
C8 N11 Fe2 126.2(10)
C7 N12 C9 103.3(11)
C7 N12 Fe3 138.7(10)
C9 N12 Fe3 116.9(9)
C13 N13 C14 106.9(12)
C13 N13 Fe3 132.7(10)
C14 N13 Fe3 119.7(11)
C13 N14 C15 104.5(12)
C13 N14 Fe4 131.6(11)
C15 N14 Fe4 123.7(10)
C19 N15 C21 103.6(11)
C19 N15 Fe4 139.8(10)
C21 N15 Fe4 115.6(8)
C19 N16 C20 103.7(12)
C19 N16 Fe1 130.8(10)
C20 N16 Fe1 125.2(9)
N10 C1 N9 109.0(12)
N10 C1 C4_1 124.0(13)
N9 C1 C4_1 126.7(13)
C3 C2 N10 111.8(12)
C3 C2 H2A 124.1
N10 C2 H2A 124.1
C2 C3 N9 107.8(12)
C2 C3 H3B 126.1
N9 C3 H3B 126.1
C6_1 C4_1 C1 113.0(17)
C6_1 C4_1 C5_1 113.7(17)
C1 C4_1 C5_1 109.1(18)
C6_1 C4_1 H4A_1 106.9
C1 C4_1 H4A_1 106.9
C5_1 C4_1 H4A_1 106.9
C4_1 C5_1 H5A_1 109.5
C4_1 C5_1 H5B_1 109.5
H5A_1 C5_1 H5B_1 109.5
C4_1 C5_1 H5C_1 109.5
H5A_1 C5_1 H5C_1 109.5
H5B_1 C5_1 H5C_1 109.5
C4_1 C6_1 H6A_1 109.5
C4_1 C6_1 H6B_1 109.5
H6A_1 C6_1 H6B_1 109.5
C4_1 C6_1 H6C_1 109.5
H6A_1 C6_1 H6C_1 109.5
H6B_1 C6_1 H6C_1 109.5
H5D_2 C5_2 H5E_2 109.5
H5D_2 C5_2 H5F_2 109.5
H5E_2 C5_2 H5F_2 109.5
H6D_2 C6_2 H6E_2 109.5
H6D_2 C6_2 H6F_2 109.5
H6E_2 C6_2 H6F_2 109.5
N11 C7 N12 115.8(12)
N11 C7 C10_3 120.0(12)
N12 C7 C10_3 123.9(13)
C9 C8 N11 109.8(12)
C9 C8 H8A 125.1
N11 C8 H8A 125.1
C8 C9 N12 108.5(12)
C8 C9 H9A 125.7
N12 C9 H9A 125.7
C7 C10_3 C12_3 117.3(13)
C7 C10_3 C11_3 109.9(13)
C12_3 C10_3 C11_3 114.1(15)
C7 C10_3 H10A_3 104.7
C12_3 C10_3 H10A_3 104.7
C11_3 C10_3 H10A_3 104.7
C10_3 C11_3 H11A_3 109.5
C10_3 C11_3 H11B_3 109.5
H11A_3 C11_3 H11B_3 109.5
C10_3 C11_3 H11C_3 109.5
H11A_3 C11_3 H11C_3 109.5
H11B_3 C11_3 H11C_3 109.5
C10_3 C12_3 H12A_3 109.5
C10_3 C12_3 H12B_3 109.5
H12A_3 C12_3 H12B_3 109.5
C10_3 C12_3 H12C_3 109.5
H12A_3 C12_3 H12C_3 109.5
H12B_3 C12_3 H12C_3 109.5
H11D_4 C11_4 H11E_4 109.5
H11D_4 C11_4 H11F_4 109.5
H11E_4 C11_4 H11F_4 109.5
H12D_4 C12_4 H12E_4 109.5
H12D_4 C12_4 H12F_4 109.5
H12E_4 C12_4 H12F_4 109.5
N13 C13 N14 111.4(14)
N13 C13 C16_5 124.7(15)
N14 C13 C16_5 123.3(15)
C15 C14 N13 108.9(13)
C15 C14 H14A 125.5
N13 C14 H14A 125.5
C14 C15 N14 108.2(12)
C14 C15 H15A 125.9
N14 C15 H15A 125.9
C17_5 C16_5 C13 125(2)
C17_5 C16_5 C18_5 116(2)
C13 C16_5 C18_5 105(2)
C17_5 C16_5 H16A_5 102.6
C13 C16_5 H16A_5 102.6
C18_5 C16_5 H16A_5 102.6
C16_5 C17_5 H17A_5 109.5
C16_5 C17_5 H17B_5 109.5
H17A_5 C17_5 H17B_5 109.5
C16_5 C17_5 H17C_5 109.5
H17A_5 C17_5 H17C_5 109.5
H17B_5 C17_5 H17C_5 109.5
C16_5 C18_5 H18A_5 109.5
C16_5 C18_5 H18B_5 109.5
H18A_5 C18_5 H18B_5 109.5
C16_5 C18_5 H18C_5 109.5
H18A_5 C18_5 H18C_5 109.5
H18B_5 C18_5 H18C_5 109.5
H17D_6 C17_6 H17E_6 109.5
H17D_6 C17_6 H17F_6 109.5
H17E_6 C17_6 H17F_6 109.5
H18D_6 C18_6 H18E_6 109.5
H18D_6 C18_6 H18F_6 109.5
H18E_6 C18_6 H18F_6 109.5
N16 C19 N15 115.1(12)
N16 C19 C22_7 120.4(12)
N15 C19 C22_7 124.2(13)
N16 C20 C21 109.8(12)
N16 C20 H20A 125.1
C21 C20 H20A 125.1
C20 C21 N15 107.8(12)
C20 C21 H21A 126.1
N15 C21 H21A 126.1
C23_7 C22_7 C19 116.2(15)
C23_7 C22_7 C24_7 106.3(14)
C19 C22_7 C24_7 107.0(12)
C23_7 C22_7 H22A_7 109.0
C19 C22_7 H22A_7 109.0
C24_7 C22_7 H22A_7 109.0
C22_7 C23_7 H23A_7 109.5
C22_7 C23_7 H23B_7 109.5
H23A_7 C23_7 H23B_7 109.5
C22_7 C23_7 H23C_7 109.5
H23A_7 C23_7 H23C_7 109.5
H23B_7 C23_7 H23C_7 109.5
C22_7 C24_7 H24A_7 109.5
C22_7 C24_7 H24B_7 109.5
H24A_7 C24_7 H24B_7 109.5
C22_7 C24_7 H24C_7 109.5
H24A_7 C24_7 H24C_7 109.5
H24B_7 C24_7 H24C_7 109.5
H23D_8 C23_8 H23E_8 109.5
H23D_8 C23_8 H23F_8 109.5
H23E_8 C23_8 H23F_8 109.5
H24D_8 C24_8 H24E_8 109.5
H24D_8 C24_8 H24F_8 109.5
H24E_8 C24_8 H24F_8 109.5

loop_
_geom_bond_atom_site_label_1
_geom_bond_atom_site_label_2
_geom_bond_distance
Fe1 N1 1.692(12)
Fe1 N2 1.710(15)
Fe1 N16 2.027(11)
Fe1 N9 2.032(11)
Fe2 N4 1.687(13)
Fe2 N3 1.731(13)
Fe2 N11 2.008(11)
Fe2 N10 2.033(12)
Fe3 N6 1.690(11)
Fe3 N5 1.741(14)
Fe3 N12 2.038(11)
Fe3 N13 2.038(12)
Fe4 N8 1.713(14)
Fe4 N7 1.731(14)
Fe4 N15 2.056(11)
Fe4 N14 2.052(12)
O1 N2 1.195(14)
O2 N1 1.197(12)
O3 N3 1.193(12)
O4 N4 1.202(13)
O5 N5 1.179(13)
O6 N6 1.203(11)
O7 N7 1.198(13)
O8 N8 1.188(13)
N9 C3 1.383(14)
N9 C1 1.408(16)
N10 C2 1.381(16)
N10 C1 1.402(15)
N11 C7 1.370(15)
N11 C8 1.428(15)
N12 C7 1.381(14)
N12 C9 1.421(16)
N13 C13 1.366(16)
N13 C14 1.379(16)
N14 C13 1.382(17)
N14 C15 1.430(15)
N15 C19 1.379(14)
N15 C21 1.401(15)
N16 C19 1.332(15)
N16 C20 1.399(16)
C1 C4_1 1.525(19)
C2 C3 1.350(16)
C2 H2A 0.9500
C3 H3B 0.9500
C4_1 C6_1 1.41(2)
C4_1 C5_1 1.53(2)
C4_1 H4A_1 1.0000
C5_1 H5A_1 0.9800
C5_1 H5B_1 0.9800
C5_1 H5C_1 0.9800
C6_1 H6A_1 0.9800
C6_1 H6B_1 0.9800
C6_1 H6C_1 0.9800
C5_2 H5D_2 0.9800
C5_2 H5E_2 0.9800
C5_2 H5F_2 0.9800
C6_2 H6D_2 0.9800
C6_2 H6E_2 0.9800
C6_2 H6F_2 0.9800
C7 C10_3 1.525(18)
C8 C9 1.396(17)
C8 H8A 0.9500
C9 H9A 0.9500
C10_3 C12_3 1.52(2)
C10_3 C11_3 1.58(2)
C10_3 H10A_3 1.0000
C11_3 H11A_3 0.9800
C11_3 H11B_3 0.9800
C11_3 H11C_3 0.9800
C12_3 H12A_3 0.9800
C12_3 H12B_3 0.9800
C12_3 H12C_3 0.9800
C11_4 H11D_4 0.9800
C11_4 H11E_4 0.9800
C11_4 H11F_4 0.9800
C12_4 H12D_4 0.9800
C12_4 H12E_4 0.9800
C12_4 H12F_4 0.9800
C13 C16_5 1.47(2)
C14 C15 1.376(17)
C14 H14A 0.9500
C15 H15A 0.9500
C16_5 C17_5 1.41(2)
C16_5 C18_5 1.56(2)
C16_5 H16A_5 1.0000
C17_5 H17A_5 0.9800
C17_5 H17B_5 0.9800
C17_5 H17C_5 0.9800
C18_5 H18A_5 0.9800
C18_5 H18B_5 0.9800
C18_5 H18C_5 0.9800
C17_6 H17D_6 0.9800
C17_6 H17E_6 0.9800
C17_6 H17F_6 0.9800
C18_6 H18D_6 0.9800
C18_6 H18E_6 0.9800
C18_6 H18F_6 0.9800
C19 C22_7 1.564(19)
C20 C21 1.384(17)
C20 H20A 0.9500
C21 H21A 0.9500
C22_7 C23_7 1.49(2)
C22_7 C24_7 1.57(2)
C22_7 H22A_7 1.0000
C23_7 H23A_7 0.9800
C23_7 H23B_7 0.9800
C23_7 H23C_7 0.9800
C24_7 H24A_7 0.9800
C24_7 H24B_7 0.9800
C24_7 H24C_7 0.9800
C23_8 H23D_8 0.9800
C23_8 H23E_8 0.9800
C23_8 H23F_8 0.9800
C24_8 H24D_8 0.9800
C24_8 H24E_8 0.9800
C24_8 H24F_8 0.9800

loop_
_geom_torsion_atom_site_label_1
_geom_torsion_atom_site_label_2
_geom_torsion_atom_site_label_3
_geom_torsion_atom_site_label_4
_geom_torsion
N2 Fe1 N1 O2 2(5)
N16 Fe1 N1 O2 117(4)
N9 Fe1 N1 O2 -121(5)
N1 Fe1 N2 O1 13(5)
N16 Fe1 N2 O1 -108(5)
N9 Fe1 N2 O1 130(5)
N4 Fe2 N3 O3 -4(3)
N11 Fe2 N3 O3 120(3)
N10 Fe2 N3 O3 -119(3)
N3 Fe2 N4 O4 1(5)
N11 Fe2 N4 O4 -118(5)
N10 Fe2 N4 O4 123(5)
N6 Fe3 N5 O5 -3(4)
N12 Fe3 N5 O5 -124(4)
N13 Fe3 N5 O5 114(4)
N5 Fe3 N6 O6 -7(3)
N12 Fe3 N6 O6 111(3)
N13 Fe3 N6 O6 -127(3)
N8 Fe4 N7 O7 9(4)
N15 Fe4 N7 O7 131(4)
N14 Fe4 N7 O7 -109(4)
N7 Fe4 N8 O8 -8(4)
N15 Fe4 N8 O8 -126(4)
N14 Fe4 N8 O8 115(4)
N1 Fe1 N9 C3 -12.4(10)
N2 Fe1 N9 C3 -132.9(9)
N16 Fe1 N9 C3 110.6(9)
N1 Fe1 N9 C1 177.7(11)
N2 Fe1 N9 C1 57.1(12)
N16 Fe1 N9 C1 -59.4(11)
N4 Fe2 N10 C2 10.0(12)
N3 Fe2 N10 C2 129.1(11)
N11 Fe2 N10 C2 -112.3(11)
N4 Fe2 N10 C1 178.9(11)
N3 Fe2 N10 C1 -62.0(12)
N11 Fe2 N10 C1 56.6(12)
N4 Fe2 N11 C7 -56.7(12)
N3 Fe2 N11 C7 -178.3(11)
N10 Fe2 N11 C7 57.9(12)
N4 Fe2 N11 C8 128.8(10)
N3 Fe2 N11 C8 7.2(12)
N10 Fe2 N11 C8 -116.6(10)
N6 Fe3 N12 C7 68.5(13)
N5 Fe3 N12 C7 -171.2(11)
N13 Fe3 N12 C7 -50.2(13)
N6 Fe3 N12 C9 -125.6(9)
N5 Fe3 N12 C9 -5.3(10)
N13 Fe3 N12 C9 115.6(9)
N6 Fe3 N13 C13 -177.3(11)
N5 Fe3 N13 C13 63.0(12)
N12 Fe3 N13 C13 -55.0(12)
N6 Fe3 N13 C14 -8.1(10)
N5 Fe3 N13 C14 -127.8(9)
N12 Fe3 N13 C14 114.2(9)
N8 Fe4 N14 C13 179.4(11)
N7 Fe4 N14 C13 -59.8(12)
N15 Fe4 N14 C13 57.8(12)
N8 Fe4 N14 C15 5.5(10)
N7 Fe4 N14 C15 126.3(9)
N15 Fe4 N14 C15 -116.2(9)
N8 Fe4 N15 C19 -63.0(13)
N7 Fe4 N15 C19 176.3(13)
N14 Fe4 N15 C19 53.5(13)
N8 Fe4 N15 C21 131.1(9)
N7 Fe4 N15 C21 10.4(10)
N14 Fe4 N15 C21 -112.4(9)
N1 Fe1 N16 C19 58.4(13)
N2 Fe1 N16 C19 178.2(11)
N9 Fe1 N16 C19 -58.5(12)
N1 Fe1 N16 C20 -129.7(10)
N2 Fe1 N16 C20 -9.9(12)
N9 Fe1 N16 C20 113.4(10)
C2 N10 C1 N9 -2.0(13)
Fe2 N10 C1 N9 -172.6(8)
C2 N10 C1 C4_1 -175.1(13)
Fe2 N10 C1 C4_1 14.3(19)
C3 N9 C1 N10 2.6(13)
Fe1 N9 C1 N10 173.7(8)
C3 N9 C1 C4_1 175.4(13)
Fe1 N9 C1 C4_1 -13.5(19)
C1 N10 C2 C3 0.7(15)
Fe2 N10 C2 C3 171.9(9)
N10 C2 C3 N9 0.9(15)
C1 N9 C3 C2 -2.2(14)
Fe1 N9 C3 C2 -174.3(8)
N10 C1 C4_1 C6_1 -140.0(19)
N9 C1 C4_1 C6_1 48(2)
N10 C1 C4_1 C5_1 93(2)
N9 C1 C4_1 C5_1 -79(2)
C8 N11 C7 N12 -1.2(14)
Fe2 N11 C7 N12 -176.7(8)
C8 N11 C7 C10_3 -175.3(11)
Fe2 N11 C7 C10_3 9.3(17)
C9 N12 C7 N11 0.9(13)
Fe3 N12 C7 N11 168.0(9)
C9 N12 C7 C10_3 174.7(12)
Fe3 N12 C7 C10_3 -18.2(19)
C7 N11 C8 C9 1.0(14)
Fe2 N11 C8 C9 176.7(9)
N11 C8 C9 N12 -0.5(15)
C7 N12 C9 C8 -0.2(13)
Fe3 N12 C9 C8 -170.7(9)
N11 C7 C10_3 C12_3 129.0(17)
N12 C7 C10_3 C12_3 -45(2)
N11 C7 C10_3 C11_3 -98.5(15)
N12 C7 C10_3 C11_3 87.9(16)
C14 N13 C13 N14 1.7(14)
Fe3 N13 C13 N14 171.9(8)
C14 N13 C13 C16_5 173.5(13)
Fe3 N13 C13 C16_5 -16(2)
C15 N14 C13 N13 -0.5(14)
Fe4 N14 C13 N13 -175.3(8)
C15 N14 C13 C16_5 -172.4(12)
Fe4 N14 C13 C16_5 12.8(19)
C13 N13 C14 C15 -2.2(14)
Fe3 N13 C14 C15 -174.0(8)
N13 C14 C15 N14 1.9(14)
C13 N14 C15 C14 -0.9(13)
Fe4 N14 C15 C14 174.4(8)
N13 C13 C16_5 C17_5 143(3)
N14 C13 C16_5 C17_5 -46(3)
N13 C13 C16_5 C18_5 -80(4)
N14 C13 C16_5 C18_5 91(4)
C20 N16 C19 N15 -1.2(14)
Fe1 N16 C19 N15 172.0(8)
C20 N16 C19 C22_7 171.9(12)
Fe1 N16 C19 C22_7 -14.9(18)
C21 N15 C19 N16 -0.2(14)
Fe4 N15 C19 N16 -167.1(9)
C21 N15 C19 C22_7 -173.1(12)
Fe4 N15 C19 C22_7 20(2)
C19 N16 C20 C21 2.2(14)
Fe1 N16 C20 C21 -171.5(9)
N16 C20 C21 N15 -2.4(15)
C19 N15 C21 C20 1.6(13)
Fe4 N15 C21 C20 172.2(8)
N16 C19 C22_7 C23_7 153.0(14)
N15 C19 C22_7 C23_7 -34(2)
N16 C19 C22_7 C24_7 -88.5(16)
N15 C19 C22_7 C24_7 84.0(17)
